data_1573085
loop_
_publ_author_name
'Lin, Jieli'
'Liu, Shihua'
'Zheng, Shunlin'
'Gr&#xfc;tzmacher, Hansj&#xf6;rg'
'Su, Cheng-Yong'
'Li, Zhongshu'

_publ_section_title
;
 Diphosphaenones: beyond the phosphorus analogue of enones.
;
_journal_issue 47
_journal_name_full 'Chemical science'
_journal_page_first 20030
_journal_page_last 20038
_journal_paper_doi 10.1039/d4sc06462c
_journal_volume 15
_journal_year 2024
_chemical_formula_moiety 'C64 H99 N5 O P2 Si2'
_chemical_formula_sum 'C64 H99 N5 O P2 Si2'
_chemical_formula_weight 1072.60
_space_group_crystal_system orthorhombic
_space_group_IT_number 19
_space_group_name_Hall 'P 2ac 2ab'
_space_group_name_H-M_alt 'P 21 21 21'
_atom_sites_solution_hydrogens geom
_atom_sites_solution_primary dual
_audit_creation_date 2024-02-28
_audit_creation_method
;
Olex2 1.5
(compiled 2023.08.24 svn.re1ec1418 for OlexSys, GUI svn.r6817)
;
_audit_update_record
;
2024-03-27 deposited with the CCDC.	2024-11-10 downloaded from the CCDC.
;
_cell_angle_alpha 90
_cell_angle_beta 90
_cell_angle_gamma 90
_cell_formula_units_Z 4
_cell_length_a 15.1737(2)
_cell_length_b 20.6058(2)
_cell_length_c 20.9842(3)
_cell_measurement_reflns_used 14623
_cell_measurement_temperature 155(8)
_cell_measurement_theta_max 72.4940
_cell_measurement_theta_min 3.6360
_cell_volume 6561.05(14)
_computing_cell_refinement 'CrysAlisPro 1.171.42.89a (Rigaku OD, 2023)'
_computing_data_collection 'CrysAlisPro 1.171.42.89a (Rigaku OD, 2023)'
_computing_data_reduction 'CrysAlisPro 1.171.42.89a (Rigaku OD, 2023)'
_computing_molecular_graphics 'Olex2 1.5 (Dolomanov et al., 2009)'
_computing_publication_material 'Olex2 1.5 (Dolomanov et al., 2009)'
_computing_structure_refinement 'SHELXL 2014/7 (Sheldrick, 2015)'
_computing_structure_solution 'SHELXT 2014/4 (Sheldrick, 2014)'
_diffrn_ambient_environment N~2~
_diffrn_ambient_temperature 155(8)
_diffrn_detector 'CCD plate'
_diffrn_detector_area_resol_mean 10.6525
_diffrn_detector_type Atlas
_diffrn_measured_fraction_theta_full 0.996
_diffrn_measured_fraction_theta_max 0.979
_diffrn_measurement_details
;
List of Runs (angles in degrees, time in seconds):

  # Type    Start    End  Width  t~exp~   \w     \q     \k     \f   Frames
#--------------------------------------------------------------------------
  1  \w   -120.00  29.00   1.00    1.50    --  -40.58   0.00-150.00  149
  2  \w    103.00 178.00   1.00    5.00    --  103.61  77.00 -30.00   75
  3  \w    103.00 178.00   1.00    5.00    --  103.61  77.00  60.00   75
  4  \w     97.00 174.00   1.00    5.00    --  103.61 125.00-150.00   77
  5  \w    122.00 178.00   1.00    5.00    --  103.61  77.00   0.00   56
  6  \w     77.00 165.00   1.00    5.00    --  103.61  61.00 -90.00   88
;
_diffrn_measurement_device 'four-circle diffractometer'
_diffrn_measurement_device_type 'SuperNova, Dual, Cu at home/near, Atlas'
_diffrn_measurement_method '\w scans'
_diffrn_orient_matrix_type 'CrysAlisPro convention (1999,Acta A55,543-557)'
_diffrn_orient_matrix_UB_11 -0.0305546000
_diffrn_orient_matrix_UB_12 -0.0628411000
_diffrn_orient_matrix_UB_13 0.0331162000
_diffrn_orient_matrix_UB_21 0.0624467000
_diffrn_orient_matrix_UB_22 -0.0397949000
_diffrn_orient_matrix_UB_23 -0.0427029000
_diffrn_orient_matrix_UB_31 0.0739422000
_diffrn_orient_matrix_UB_32 0.0075811000
_diffrn_orient_matrix_UB_33 0.0497292000
_diffrn_radiation_monochromator mirror
_diffrn_radiation_probe x-ray
_diffrn_radiation_type 'Cu K\a'
_diffrn_radiation_wavelength 1.54184
_diffrn_reflns_av_R_equivalents 0.0283
_diffrn_reflns_av_unetI/netI 0.0347
_diffrn_reflns_Laue_measured_fraction_full 0.996
_diffrn_reflns_Laue_measured_fraction_max 0.979
_diffrn_reflns_limit_h_max 18
_diffrn_reflns_limit_h_min -16
_diffrn_reflns_limit_k_max 25
_diffrn_reflns_limit_k_min -22
_diffrn_reflns_limit_l_max 25
_diffrn_reflns_limit_l_min -23
_diffrn_reflns_number 21497
_diffrn_reflns_point_group_measured_fraction_full 0.989
_diffrn_reflns_point_group_measured_fraction_max 0.960
_diffrn_reflns_theta_full 67.684
_diffrn_reflns_theta_max 72.402
_diffrn_reflns_theta_min 3.595
_diffrn_source 'micro-focus sealed X-ray tube'
_diffrn_source_type 'SuperNova (Cu) X-ray Source'
_exptl_absorpt_coefficient_mu 1.261
_exptl_absorpt_correction_T_max 1.00000
_exptl_absorpt_correction_T_min 0.91304
_exptl_absorpt_correction_type multi-scan
_exptl_absorpt_process_details
;
CrysAlisPro 1.171.42.89a (Rigaku Oxford Diffraction, 2023)
Empirical absorption correction using spherical harmonics,
implemented in SCALE3 ABSPACK scaling algorithm.
;
_exptl_crystal_colour 'clear light colourless'
_exptl_crystal_colour_lustre clear
_exptl_crystal_colour_modifier light
_exptl_crystal_colour_primary colourless
_exptl_crystal_density_diffrn 1.086
_exptl_crystal_description block
_exptl_crystal_F_000 2336
_exptl_crystal_size_max 0.18
_exptl_crystal_size_mid 0.16
_exptl_crystal_size_min 0.15
_refine_diff_density_max 0.873
_refine_diff_density_min -0.236
_refine_diff_density_rms 0.049
_refine_ls_abs_structure_details
;
 Flack x determined using 5062 quotients [(I+)-(I-)]/[(I+)+(I-)]
 (Parsons, Flack and Wagner, Acta Cryst. B69 (2013) 249-259).
;
_refine_ls_abs_structure_Flack 0.010(6)
_refine_ls_extinction_method none
_refine_ls_goodness_of_fit_ref 1.046
_refine_ls_hydrogen_treatment constr
_refine_ls_matrix_type full
_refine_ls_number_parameters 690
_refine_ls_number_reflns 12465
_refine_ls_number_restraints 0
_refine_ls_restrained_S_all 1.046
_refine_ls_R_factor_all 0.0460
_refine_ls_R_factor_gt 0.0436
_refine_ls_shift/su_max 0.001
_refine_ls_shift/su_mean 0.000
_refine_ls_structure_factor_coef Fsqd
_refine_ls_weighting_details 'w=1/[\s^2^(Fo^2^)+(0.0698P)^2^+1.9180P] where P=(Fo^2^+2Fc^2^)/3'
_refine_ls_weighting_scheme calc
_refine_ls_wR_factor_gt 0.1140
_refine_ls_wR_factor_ref 0.1172
_reflns_Friedel_coverage 0.790
_reflns_Friedel_fraction_full 0.980
_reflns_Friedel_fraction_max 0.937
_reflns_number_gt 11909
_reflns_number_total 12465
_reflns_threshold_expression 'I > 2\s(I)'
_cod_data_source_file d4sc06462c2.cif
_cod_data_source_block 11a
_cod_depositor_comments 'Adding full bibliography for 1573084--1573090.cif.'
_cod_database_code 1573085
_shelx_shelxl_version_number 2014/7
_shelx_space_group_comment
;
The symmetry employed for this shelxl refinement is uniquely defined
by the following loop, which should always be used as a source of
symmetry information in preference to the above space-group names.
They are only intended as comments.
;
_shelx_estimated_absorpt_t_max 0.833
_shelx_estimated_absorpt_t_min 0.805
_olex2_refinement_description
;
1. Fixed Uiso
 At 1.2 times of:
  All C(H) groups, All C(H,H) groups
 At 1.5 times of:
  All C(H,H,H) groups
2.a Ternary CH refined with riding coordinates:
 C24(H24), C27(H27), C36(H36), C39(H39), C48(H48), C51(H51), C60(H60), C63(H63)
2.b Secondary CH2 refined with riding coordinates:
 C7(H7A,H7B), C8(H8A,H8B), C9(H9A,H9B), C10(H10A,H10B)
2.c Aromatic/amide H refined with riding coordinates:
 C2(H2), C4(H4), C19(H19), C20(H20), C21(H21), C31(H31), C32(H32), C33(H33),
 C43(H43), C44(H44), C45(H45), C55(H55), C56(H56), C57(H57)
2.d Idealised Me refined as rotating group:
 C6(H6A,H6B,H6C), C11(H11A,H11B,H11C), C12(H12A,H12B,H12C), C13(H13A,H13B,
 H13C), C14(H14A,H14B,H14C), C15(H15A,H15B,H15C), C16(H16A,H16B,H16C), C23(H23A,
 H23B,H23C), C25(H25A,H25B,H25C), C26(H26A,H26B,H26C), C28(H28A,H28B,H28C),
 C35(H35A,H35B,H35C), C37(H37A,H37B,H37C), C38(H38A,H38B,H38C), C40(H40A,H40B,
 H40C), C47(H47A,H47B,H47C), C49(H49A,H49B,H49C), C50(H50A,H50B,H50C), C52(H52A,
 H52B,H52C), C59(H59A,H59B,H59C), C61(H61A,H61B,H61C), C62(H62A,H62B,H62C),
 C64(H64A,H64B,H64C)
;
_olex2_submission_special_instructions 'No special instructions were received'
_oxdiff_exptl_absorpt_empirical_details
;
Empirical correction (ABSPACK) includes:
- Absorption correction using spherical harmonics
- Frame scaling
;
_oxdiff_exptl_absorpt_empirical_full_max 1.262
_oxdiff_exptl_absorpt_empirical_full_min 0.849

loop_
_space_group_symop_operation_xyz
'x, y, z'
'-x+1/2, -y, z+1/2'
'-x, y+1/2, -z+1/2'
'x+1/2, -y+1/2, -z'

loop_
_atom_site_label
_atom_site_type_symbol
_atom_site_fract_x
_atom_site_fract_y
_atom_site_fract_z
_atom_site_U_iso_or_equiv
_atom_site_adp_type
_atom_site_occupancy
_atom_site_site_symmetry_order
_atom_site_calc_flag
_atom_site_refinement_flags_posn
_atom_site_refinement_flags_adp
_atom_site_refinement_flags_occupancy
_atom_site_disorder_assembly
_atom_site_disorder_group
P1 P 0.54804(5) 0.46625(3) 0.46868(3) 0.02599(15) Uani 1 1 d . . . . .
P2 P 0.40384(5) 0.46433(4) 0.49071(4) 0.02921(16) Uani 1 1 d . . . . .
Si1 Si 0.65940(6) 0.52112(4) 0.56809(4) 0.03340(19) Uani 1 1 d . . . . .
Si2 Si 0.56193(6) 0.39602(4) 0.60064(4) 0.03240(19) Uani 1 1 d . . . . .
O1 O 0.44006(15) 0.56347(12) 0.57149(12) 0.0386(5) Uani 1 1 d . . . . .
N1 N 0.59261(16) 0.45498(12) 0.54423(11) 0.0273(5) Uani 1 1 d . . . . .
N2 N 0.56497(17) 0.31687(12) 0.33962(11) 0.0276(5) Uani 1 1 d . . . . .
N3 N 0.60693(17) 0.41862(12) 0.32122(12) 0.0300(5) Uani 1 1 d . . . . .
N4 N 0.20618(17) 0.66608(13) 0.50412(12) 0.0288(5) Uani 1 1 d . . . . .
N5 N 0.28041(16) 0.66244(11) 0.59463(11) 0.0245(5) Uani 1 1 d . . . . .
C1 C 0.38839(18) 0.54635(13) 0.52961(14) 0.0268(6) Uani 1 1 d . . . . .
C2 C 0.31076(19) 0.57968(14) 0.50997(14) 0.0273(6) Uani 1 1 d . . . . .
H2 H 0.2826 0.5625 0.4732 0.033 Uiso 1 1 calc R U . . .
C3 C 0.27029(17) 0.63340(13) 0.53661(13) 0.0232(5) Uani 1 1 d . . . . .
C4 C 0.55095(19) 0.38869(13) 0.42955(14) 0.0266(5) Uani 1 1 d . . . . .
H4 H 0.5345 0.3520 0.4542 0.032 Uiso 1 1 calc R U . . .
C5 C 0.57464(18) 0.37767(14) 0.36782(14) 0.0270(6) Uani 1 1 d . . . . .
C6 C 0.3637(2) 0.47838(18) 0.40799(16) 0.0396(7) Uani 1 1 d . . . . .
H6A H 0.3810 0.5220 0.3940 0.059 Uiso 1 1 calc R U . . .
H6B H 0.2994 0.4746 0.4070 0.059 Uiso 1 1 calc R U . . .
H6C H 0.3897 0.4460 0.3794 0.059 Uiso 1 1 calc R U . . .
C7 C 0.6235(2) 0.38306(16) 0.26163(15) 0.0333(6) Uani 1 1 d . . . . .
H7A H 0.6869 0.3734 0.2563 0.040 Uiso 1 1 calc R U . . .
H7B H 0.6024 0.4079 0.2242 0.040 Uiso 1 1 calc R U . . .
C8 C 0.5701(2) 0.32116(15) 0.27094(14) 0.0323(6) Uani 1 1 d . . . . .
H8A H 0.5108 0.3249 0.2516 0.039 Uiso 1 1 calc R U . . .
H8B H 0.6007 0.2831 0.2526 0.039 Uiso 1 1 calc R U . . .
C9 C 0.2215(3) 0.71830(18) 0.60062(17) 0.0428(8) Uani 1 1 d . . . . .
H9A H 0.2556 0.7592 0.6023 0.051 Uiso 1 1 calc R U . . .
H9B H 0.1853 0.7148 0.6397 0.051 Uiso 1 1 calc R U . . .
C10 C 0.1646(2) 0.71639(16) 0.54238(16) 0.0366(7) Uani 1 1 d . . . . .
H10A H 0.1031 0.7047 0.5532 0.044 Uiso 1 1 calc R U . . .
H10B H 0.1649 0.7587 0.5199 0.044 Uiso 1 1 calc R U . . .
C11 C 0.5189(3) 0.31833(18) 0.5662(2) 0.0541(10) Uani 1 1 d . . . . .
H11A H 0.4655 0.3272 0.5414 0.081 Uiso 1 1 calc R U . . .
H11B H 0.5049 0.2881 0.6008 0.081 Uiso 1 1 calc R U . . .
H11C H 0.5637 0.2991 0.5384 0.081 Uiso 1 1 calc R U . . .
C12 C 0.6621(3) 0.3721(2) 0.6470(2) 0.0583(11) Uani 1 1 d . . . . .
H12A H 0.7085 0.3582 0.6175 0.087 Uiso 1 1 calc R U . . .
H12B H 0.6474 0.3364 0.6759 0.087 Uiso 1 1 calc R U . . .
H12C H 0.6830 0.4094 0.6718 0.087 Uiso 1 1 calc R U . . .
C13 C 0.4758(3) 0.4248(2) 0.6568(2) 0.0479(9) Uani 1 1 d . . . . .
H13A H 0.4954 0.4651 0.6772 0.072 Uiso 1 1 calc R U . . .
H13B H 0.4655 0.3917 0.6895 0.072 Uiso 1 1 calc R U . . .
H13C H 0.4210 0.4328 0.6334 0.072 Uiso 1 1 calc R U . . .
C14 C 0.7798(3) 0.5001(2) 0.5656(2) 0.0554(10) Uani 1 1 d . . . . .
H14A H 0.7892 0.4579 0.5860 0.083 Uiso 1 1 calc R U . . .
H14B H 0.8136 0.5334 0.5883 0.083 Uiso 1 1 calc R U . . .
H14C H 0.7995 0.4981 0.5212 0.083 Uiso 1 1 calc R U . . .
C15 C 0.6348(3) 0.54628(19) 0.65167(17) 0.0458(8) Uani 1 1 d . . . . .
H15A H 0.5721 0.5570 0.6555 0.069 Uiso 1 1 calc R U . . .
H15B H 0.6702 0.5844 0.6626 0.069 Uiso 1 1 calc R U . . .
H15C H 0.6490 0.5106 0.6808 0.069 Uiso 1 1 calc R U . . .
C16 C 0.6446(3) 0.59288(18) 0.51466(18) 0.0473(9) Uani 1 1 d . . . . .
H16A H 0.6640 0.5817 0.4715 0.071 Uiso 1 1 calc R U . . .
H16B H 0.6798 0.6292 0.5307 0.071 Uiso 1 1 calc R U . . .
H16C H 0.5823 0.6053 0.5138 0.071 Uiso 1 1 calc R U . . .
C17 C 0.5258(2) 0.26185(14) 0.37088(14) 0.0291(6) Uani 1 1 d . . . . .
C18 C 0.4347(2) 0.25123(15) 0.36775(14) 0.0322(6) Uani 1 1 d . . . . .
C19 C 0.4014(3) 0.19522(17) 0.39693(17) 0.0427(8) Uani 1 1 d . . . . .
H19 H 0.3400 0.1865 0.3951 0.051 Uiso 1 1 calc R U . . .
C20 C 0.4565(3) 0.15228(17) 0.42845(18) 0.0460(9) Uani 1 1 d . . . . .
H20 H 0.4326 0.1144 0.4477 0.055 Uiso 1 1 calc R U . . .
C21 C 0.5460(3) 0.16409(16) 0.43217(16) 0.0419(8) Uani 1 1 d . . . . .
H21 H 0.5831 0.1344 0.4540 0.050 Uiso 1 1 calc R U . . .
C22 C 0.5822(2) 0.21916(15) 0.40415(15) 0.0341(7) Uani 1 1 d . . . . .
C23 C 0.7236(3) 0.2013(3) 0.4675(2) 0.0635(12) Uani 1 1 d . . . . .
H23A H 0.6914 0.2136 0.5061 0.095 Uiso 1 1 calc R U . . .
H23B H 0.7849 0.2160 0.4709 0.095 Uiso 1 1 calc R U . . .
H23C H 0.7223 0.1540 0.4627 0.095 Uiso 1 1 calc R U . . .
C24 C 0.6801(2) 0.23309(18) 0.40937(17) 0.0407(8) Uani 1 1 d . . . . .
H24 H 0.6872 0.2811 0.4140 0.049 Uiso 1 1 calc R U . . .
C25 C 0.7291(3) 0.2128(2) 0.3489(2) 0.0545(10) Uani 1 1 d . . . . .
H25A H 0.7217 0.1660 0.3422 0.082 Uiso 1 1 calc R U . . .
H25B H 0.7919 0.2228 0.3535 0.082 Uiso 1 1 calc R U . . .
H25C H 0.7050 0.2364 0.3123 0.082 Uiso 1 1 calc R U . . .
C26 C 0.2954(3) 0.3178(2) 0.37721(19) 0.0446(8) Uani 1 1 d . . . . .
H26A H 0.2601 0.2796 0.3883 0.067 Uiso 1 1 calc R U . . .
H26B H 0.2583 0.3493 0.3547 0.067 Uiso 1 1 calc R U . . .
H26C H 0.3186 0.3376 0.4162 0.067 Uiso 1 1 calc R U . . .
C27 C 0.3721(2) 0.29735(16) 0.33412(15) 0.0339(7) Uani 1 1 d . . . . .
H27 H 0.4057 0.3372 0.3220 0.041 Uiso 1 1 calc R U . . .
C28 C 0.3360(3) 0.26655(18) 0.27329(17) 0.0418(8) Uani 1 1 d . . . . .
H28A H 0.3848 0.2574 0.2440 0.063 Uiso 1 1 calc R U . . .
H28B H 0.2944 0.2965 0.2530 0.063 Uiso 1 1 calc R U . . .
H28C H 0.3057 0.2260 0.2839 0.063 Uiso 1 1 calc R U . . .
C29 C 0.6669(2) 0.47149(16) 0.33394(15) 0.0322(6) Uani 1 1 d . . . . .
C30 C 0.7519(2) 0.45866(18) 0.35695(17) 0.0396(7) Uani 1 1 d . . . . .
C31 C 0.8079(3) 0.5117(2) 0.3665(2) 0.0521(10) Uani 1 1 d . . . . .
H31 H 0.8649 0.5046 0.3839 0.063 Uiso 1 1 calc R U . . .
C32 C 0.7824(3) 0.5740(2) 0.3513(2) 0.0578(11) Uani 1 1 d . . . . .
H32 H 0.8218 0.6092 0.3580 0.069 Uiso 1 1 calc R U . . .
C33 C 0.6994(3) 0.58528(19) 0.3264(2) 0.0503(9) Uani 1 1 d . . . . .
H33 H 0.6827 0.6282 0.3151 0.060 Uiso 1 1 calc R U . . .
C34 C 0.6400(2) 0.53446(18) 0.31748(17) 0.0396(7) Uani 1 1 d . . . . .
C35 C 0.5039(3) 0.6033(2) 0.3249(3) 0.0711(14) Uani 1 1 d . . . . .
H35A H 0.5009 0.5925 0.3703 0.107 Uiso 1 1 calc R U . . .
H35B H 0.4440 0.6085 0.3080 0.107 Uiso 1 1 calc R U . . .
H35C H 0.5365 0.6440 0.3193 0.107 Uiso 1 1 calc R U . . .
C36 C 0.5511(3) 0.54851(18) 0.2888(2) 0.0490(9) Uani 1 1 d . . . . .
H36 H 0.5144 0.5084 0.2927 0.059 Uiso 1 1 calc R U . . .
C37 C 0.5600(4) 0.5643(3) 0.2182(2) 0.0730(15) Uani 1 1 d . . . . .
H37A H 0.5959 0.6035 0.2131 0.109 Uiso 1 1 calc R U . . .
H37B H 0.5014 0.5717 0.1999 0.109 Uiso 1 1 calc R U . . .
H37C H 0.5885 0.5280 0.1963 0.109 Uiso 1 1 calc R U . . .
C38 C 0.8082(3) 0.3805(2) 0.4396(2) 0.0520(9) Uani 1 1 d . . . . .
H38A H 0.8291 0.3360 0.4460 0.078 Uiso 1 1 calc R U . . .
H38B H 0.7554 0.3879 0.4655 0.078 Uiso 1 1 calc R U . . .
H38C H 0.8544 0.4111 0.4523 0.078 Uiso 1 1 calc R U . . .
C39 C 0.7859(2) 0.3907(2) 0.36949(18) 0.0423(8) Uani 1 1 d . . . . .
H39 H 0.7379 0.3595 0.3581 0.051 Uiso 1 1 calc R U . . .
C40 C 0.8652(3) 0.3753(3) 0.3274(3) 0.0635(12) Uani 1 1 d . . . . .
H40A H 0.8491 0.3813 0.2826 0.095 Uiso 1 1 calc R U . . .
H40B H 0.8834 0.3302 0.3344 0.095 Uiso 1 1 calc R U . . .
H40C H 0.9139 0.4044 0.3382 0.095 Uiso 1 1 calc R U . . .
C41 C 0.31505(19) 0.63322(13) 0.65136(13) 0.0245(5) Uani 1 1 d . . . . .
C42 C 0.2725(2) 0.57915(14) 0.67847(15) 0.0301(6) Uani 1 1 d . . . . .
C43 C 0.3077(3) 0.55404(17) 0.73469(18) 0.0423(8) Uani 1 1 d . . . . .
H43 H 0.2812 0.5169 0.7535 0.051 Uiso 1 1 calc R U . . .
C44 C 0.3798(3) 0.58173(19) 0.76350(18) 0.0485(9) Uani 1 1 d . . . . .
H44 H 0.4025 0.5637 0.8018 0.058 Uiso 1 1 calc R U . . .
C45 C 0.4193(2) 0.63555(18) 0.73693(17) 0.0402(7) Uani 1 1 d . . . . .
H45 H 0.4687 0.6545 0.7575 0.048 Uiso 1 1 calc R U . . .
C46 C 0.3882(2) 0.66265(14) 0.68048(14) 0.0288(6) Uani 1 1 d . . . . .
C47 C 0.5294(3) 0.7079(2) 0.6359(3) 0.0594(12) Uani 1 1 d . . . . .
H47A H 0.5621 0.6971 0.6747 0.089 Uiso 1 1 calc R U . . .
H47B H 0.5555 0.7464 0.6159 0.089 Uiso 1 1 calc R U . . .
H47C H 0.5322 0.6713 0.6061 0.089 Uiso 1 1 calc R U . . .
C48 C 0.4331(2) 0.72185(16) 0.65279(16) 0.0341(6) Uani 1 1 d . . . . .
H48 H 0.4015 0.7340 0.6127 0.041 Uiso 1 1 calc R U . . .
C49 C 0.4275(3) 0.77893(19) 0.6983(2) 0.0517(9) Uani 1 1 d . . . . .
H49A H 0.3656 0.7878 0.7083 0.078 Uiso 1 1 calc R U . . .
H49B H 0.4538 0.8173 0.6783 0.078 Uiso 1 1 calc R U . . .
H49C H 0.4594 0.7686 0.7376 0.078 Uiso 1 1 calc R U . . .
C50 C 0.1100(3) 0.5659(3) 0.6918(3) 0.0686(14) Uani 1 1 d . . . . .
H50A H 0.1165 0.5448 0.7334 0.103 Uiso 1 1 calc R U . . .
H50B H 0.0563 0.5503 0.6710 0.103 Uiso 1 1 calc R U . . .
H50C H 0.1062 0.6130 0.6978 0.103 Uiso 1 1 calc R U . . .
C51 C 0.1897(2) 0.54991(16) 0.65030(17) 0.0364(7) Uani 1 1 d . . . . .
H51 H 0.1800 0.5703 0.6076 0.044 Uiso 1 1 calc R U . . .
C52 C 0.1984(3) 0.4769(2) 0.6402(3) 0.0661(13) Uani 1 1 d . . . . .
H52A H 0.2492 0.4680 0.6127 0.099 Uiso 1 1 calc R U . . .
H52B H 0.1447 0.4602 0.6200 0.099 Uiso 1 1 calc R U . . .
H52C H 0.2069 0.4554 0.6815 0.099 Uiso 1 1 calc R U . . .
C53 C 0.1924(2) 0.65775(15) 0.43725(15) 0.0318(6) Uani 1 1 d . . . . .
C54 C 0.1306(2) 0.61224(18) 0.41631(17) 0.0406(8) Uani 1 1 d . . . . .
C55 C 0.1235(3) 0.6028(2) 0.3503(2) 0.0570(11) Uani 1 1 d . . . . .
H55 H 0.0819 0.5724 0.3343 0.068 Uiso 1 1 calc R U . . .
C56 C 0.1757(3) 0.6367(3) 0.3087(2) 0.0643(13) Uani 1 1 d . . . . .
H56 H 0.1702 0.6292 0.2642 0.077 Uiso 1 1 calc R U . . .
C57 C 0.2357(3) 0.6813(3) 0.33032(19) 0.0596(12) Uani 1 1 d . . . . .
H57 H 0.2712 0.7042 0.3006 0.071 Uiso 1 1 calc R U . . .
C58 C 0.2454(2) 0.69349(19) 0.39526(17) 0.0417(8) Uani 1 1 d . . . . .
C59 C 0.4040(4) 0.7187(3) 0.4196(6) 0.125(4) Uani 1 1 d . . . . .
H59A H 0.4079 0.6800 0.4466 0.187 Uiso 1 1 calc R U . . .
H59B H 0.4437 0.7522 0.4361 0.187 Uiso 1 1 calc R U . . .
H59C H 0.4209 0.7075 0.3759 0.187 Uiso 1 1 calc R U . . .
C60 C 0.3102(3) 0.7440(2) 0.4201(2) 0.0555(10) Uani 1 1 d . . . . .
H60 H 0.2941 0.7540 0.4653 0.067 Uiso 1 1 calc R U . . .
C61 C 0.3047(5) 0.8065(2) 0.3823(3) 0.084(2) Uani 1 1 d . . . . .
H61A H 0.3219 0.7981 0.3380 0.126 Uiso 1 1 calc R U . . .
H61B H 0.3446 0.8387 0.4010 0.126 Uiso 1 1 calc R U . . .
H61C H 0.2442 0.8230 0.3835 0.126 Uiso 1 1 calc R U . . .
C62 C 0.0685(4) 0.5030(2) 0.4493(4) 0.0819(17) Uani 1 1 d . . . . .
H62A H 0.0413 0.4961 0.4075 0.123 Uiso 1 1 calc R U . . .
H62B H 0.0329 0.4818 0.4822 0.123 Uiso 1 1 calc R U . . .
H62C H 0.1280 0.4846 0.4493 0.123 Uiso 1 1 calc R U . . .
C63 C 0.0737(3) 0.5762(2) 0.4631(2) 0.0542(10) Uani 1 1 d . . . . .
H63 H 0.1009 0.5816 0.5062 0.065 Uiso 1 1 calc R U . . .
C64 C -0.0184(3) 0.6050(3) 0.4660(3) 0.0692(13) Uani 1 1 d . . . . .
H64A H -0.0148 0.6506 0.4793 0.104 Uiso 1 1 calc R U . . .
H64B H -0.0540 0.5807 0.4968 0.104 Uiso 1 1 calc R U . . .
H64C H -0.0459 0.6024 0.4238 0.104 Uiso 1 1 calc R U . . .

loop_
_atom_site_aniso_label
_atom_site_aniso_U_11
_atom_site_aniso_U_22
_atom_site_aniso_U_33
_atom_site_aniso_U_23
_atom_site_aniso_U_13
_atom_site_aniso_U_12
P1 0.0263(3) 0.0238(3) 0.0279(3) -0.0016(3) 0.0018(3) 0.0017(3)
P2 0.0261(3) 0.0261(3) 0.0354(4) -0.0048(3) 0.0011(3) 0.0034(3)
Si1 0.0321(4) 0.0354(4) 0.0327(4) -0.0020(3) -0.0017(3) -0.0027(3)
Si2 0.0368(4) 0.0294(4) 0.0310(4) 0.0034(3) 0.0034(3) 0.0057(3)
O1 0.0316(11) 0.0427(12) 0.0416(12) -0.0161(10) -0.0107(10) 0.0122(10)
N1 0.0274(11) 0.0288(12) 0.0258(12) -0.0032(9) 0.0007(9) 0.0043(10)
N2 0.0315(12) 0.0306(12) 0.0207(11) -0.0007(9) 0.0011(10) -0.0019(10)
N3 0.0311(13) 0.0310(12) 0.0278(12) -0.0003(10) 0.0010(10) -0.0055(10)
N4 0.0287(12) 0.0336(12) 0.0240(12) -0.0008(10) -0.0008(9) 0.0108(10)
N5 0.0253(11) 0.0231(11) 0.0251(12) -0.0030(9) -0.0015(9) 0.0049(9)
C1 0.0264(13) 0.0261(13) 0.0279(14) -0.0054(10) 0.0003(11) 0.0049(11)
C2 0.0265(13) 0.0270(13) 0.0284(14) -0.0039(11) -0.0012(11) 0.0048(11)
C3 0.0208(12) 0.0245(13) 0.0243(13) 0.0020(10) 0.0001(10) 0.0001(10)
C4 0.0278(13) 0.0230(12) 0.0290(14) -0.0001(11) 0.0030(11) 0.0019(11)
C5 0.0230(13) 0.0290(13) 0.0289(14) 0.0003(11) -0.0014(11) 0.0054(11)
C6 0.0381(16) 0.0422(18) 0.0385(17) -0.0132(14) -0.0071(14) 0.0092(14)
C7 0.0358(16) 0.0372(16) 0.0270(15) 0.0001(12) 0.0049(12) -0.0070(13)
C8 0.0423(17) 0.0303(14) 0.0243(14) -0.0007(11) 0.0039(12) -0.0044(13)
C9 0.054(2) 0.0416(18) 0.0324(16) -0.0076(14) -0.0058(15) 0.0268(16)
C10 0.0377(16) 0.0336(15) 0.0384(17) -0.0062(13) -0.0037(14) 0.0170(13)
C11 0.085(3) 0.0335(17) 0.044(2) 0.0085(15) 0.006(2) -0.0092(19)
C12 0.053(2) 0.066(3) 0.057(2) 0.024(2) -0.0011(19) 0.021(2)
C13 0.048(2) 0.050(2) 0.046(2) 0.0075(16) 0.0163(16) 0.0080(17)
C14 0.0329(17) 0.061(2) 0.072(3) -0.015(2) -0.0018(18) -0.0041(17)
C15 0.056(2) 0.0420(19) 0.0391(18) -0.0074(15) -0.0061(16) -0.0007(16)
C16 0.061(2) 0.0388(18) 0.0417(19) 0.0036(15) -0.0090(17) -0.0181(17)
C17 0.0377(16) 0.0277(14) 0.0219(13) -0.0021(11) 0.0017(11) -0.0014(12)
C18 0.0393(16) 0.0322(14) 0.0252(14) 0.0003(12) 0.0006(12) -0.0045(13)
C19 0.051(2) 0.0391(17) 0.0384(18) 0.0029(14) 0.0008(16) -0.0144(15)
C20 0.065(2) 0.0349(17) 0.0383(18) 0.0070(14) 0.0070(17) -0.0099(16)
C21 0.062(2) 0.0312(15) 0.0330(16) 0.0035(13) 0.0004(16) 0.0045(15)
C22 0.0460(18) 0.0305(14) 0.0258(14) -0.0013(12) 0.0025(13) 0.0056(13)
C23 0.056(2) 0.074(3) 0.061(3) 0.020(2) -0.010(2) 0.014(2)
C24 0.0433(19) 0.0401(17) 0.0388(18) 0.0015(14) -0.0015(14) 0.0097(14)
C25 0.055(2) 0.049(2) 0.059(2) -0.0064(18) 0.012(2) 0.0096(18)
C26 0.0389(19) 0.050(2) 0.045(2) 0.0015(16) 0.0055(15) -0.0064(16)
C27 0.0336(15) 0.0369(16) 0.0312(15) 0.0034(12) -0.0019(13) -0.0084(12)
C28 0.0410(18) 0.0463(19) 0.0380(17) 0.0019(14) -0.0072(15) -0.0090(15)
C29 0.0295(14) 0.0352(15) 0.0317(15) 0.0006(12) 0.0019(12) -0.0087(13)
C30 0.0311(15) 0.0485(19) 0.0393(17) 0.0010(15) 0.0040(13) -0.0090(15)
C31 0.0341(18) 0.059(2) 0.063(2) 0.0043(19) -0.0078(17) -0.0167(17)
C32 0.052(2) 0.050(2) 0.071(3) 0.011(2) -0.012(2) -0.0256(19)
C33 0.050(2) 0.0403(19) 0.060(2) 0.0125(17) -0.0103(18) -0.0184(16)
C34 0.0388(17) 0.0372(16) 0.0429(18) 0.0078(14) -0.0005(14) -0.0099(14)
C35 0.055(3) 0.039(2) 0.118(4) 0.008(3) -0.005(3) -0.0002(19)
C36 0.046(2) 0.0350(17) 0.066(2) 0.0148(16) -0.0144(18) -0.0097(15)
C37 0.083(3) 0.064(3) 0.072(3) 0.030(2) -0.037(3) -0.025(3)
C38 0.047(2) 0.056(2) 0.053(2) 0.0027(18) -0.0130(18) -0.0006(18)
C39 0.0301(16) 0.053(2) 0.0436(19) 0.0001(16) -0.0013(14) 0.0002(15)
C40 0.041(2) 0.074(3) 0.075(3) 0.006(2) 0.011(2) 0.004(2)
C41 0.0273(13) 0.0223(12) 0.0238(13) -0.0001(10) -0.0004(11) 0.0041(10)
C42 0.0336(15) 0.0232(13) 0.0335(16) 0.0003(11) 0.0035(12) 0.0015(11)
C43 0.053(2) 0.0328(16) 0.0411(18) 0.0100(14) 0.0050(16) 0.0013(14)
C44 0.062(2) 0.047(2) 0.0366(18) 0.0093(15) -0.0106(17) 0.0073(18)
C45 0.0401(18) 0.0433(18) 0.0372(17) -0.0021(14) -0.0128(14) 0.0028(14)
C46 0.0282(14) 0.0285(14) 0.0297(15) -0.0006(11) -0.0008(11) 0.0027(11)
C47 0.043(2) 0.042(2) 0.093(3) -0.008(2) 0.021(2) -0.0060(17)
C48 0.0297(15) 0.0328(15) 0.0399(17) -0.0034(13) -0.0001(13) -0.0046(12)
C49 0.057(2) 0.0365(18) 0.062(2) -0.0103(17) 0.0025(19) 0.0001(17)
C50 0.044(2) 0.074(3) 0.087(3) -0.027(3) 0.022(2) -0.020(2)
C51 0.0363(16) 0.0308(15) 0.0420(17) -0.0022(13) 0.0060(14) -0.0086(12)
C52 0.066(3) 0.036(2) 0.097(4) -0.017(2) -0.003(3) -0.0108(19)
C53 0.0323(15) 0.0358(15) 0.0274(15) -0.0001(12) -0.0033(12) 0.0143(12)
C54 0.0361(16) 0.0442(18) 0.0414(18) -0.0064(14) -0.0089(14) 0.0118(14)
C55 0.053(2) 0.069(3) 0.050(2) -0.022(2) -0.0211(19) 0.020(2)
C56 0.069(3) 0.093(3) 0.0306(19) -0.005(2) -0.0064(19) 0.034(3)
C57 0.069(3) 0.082(3) 0.0281(18) 0.0093(19) 0.0075(18) 0.022(2)
C58 0.0437(18) 0.051(2) 0.0305(17) 0.0087(15) 0.0039(14) 0.0162(16)
C59 0.048(3) 0.057(3) 0.269(12) 0.016(5) -0.010(5) -0.009(2)
C60 0.056(2) 0.054(2) 0.056(2) 0.0125(19) 0.0189(19) -0.0018(19)
C61 0.131(5) 0.044(2) 0.078(3) 0.007(2) 0.052(4) 0.018(3)
C62 0.068(3) 0.052(3) 0.126(5) -0.001(3) 0.006(3) -0.003(2)
C63 0.045(2) 0.054(2) 0.063(3) -0.0060(19) -0.0093(18) -0.0077(17)
C64 0.044(2) 0.070(3) 0.094(4) -0.012(3) 0.005(2) -0.004(2)

loop_
_atom_type_symbol
_atom_type_description
_atom_type_scat_dispersion_real
_atom_type_scat_dispersion_imag
_atom_type_scat_source
C C 0.0181 0.0091 'International Tables Vol C Tables 4.2.6.8 and 6.1.1.4'
H H 0.0000 0.0000 'International Tables Vol C Tables 4.2.6.8 and 6.1.1.4'
N N 0.0311 0.0180 'International Tables Vol C Tables 4.2.6.8 and 6.1.1.4'
O O 0.0492 0.0322 'International Tables Vol C Tables 4.2.6.8 and 6.1.1.4'
P P 0.2955 0.4335 'International Tables Vol C Tables 4.2.6.8 and 6.1.1.4'
Si Si 0.2541 0.3302 'International Tables Vol C Tables 4.2.6.8 and 6.1.1.4'

loop_
_geom_angle_atom_site_label_1
_geom_angle_atom_site_label_2
_geom_angle_atom_site_label_3
_geom_angle
_geom_angle_site_symmetry_1
_geom_angle_site_symmetry_3
_geom_angle_publ_flag
N1 P1 P2 100.93(9) . . ?
N1 P1 C4 106.74(13) . . ?
C4 P1 P2 95.90(10) . . ?
C1 P2 P1 101.22(9) . . ?
C6 P2 P1 97.14(12) . . ?
C6 P2 C1 102.88(14) . . ?
N1 Si1 C14 111.81(16) . . ?
N1 Si1 C15 111.40(16) . . ?
N1 Si1 C16 111.76(14) . . ?
C15 Si1 C14 106.6(2) . . ?
C15 Si1 C16 108.65(18) . . ?
C16 Si1 C14 106.4(2) . . ?
N1 Si2 C11 115.00(15) . . ?
N1 Si2 C12 108.44(17) . . ?
N1 Si2 C13 113.14(15) . . ?
C12 Si2 C11 105.0(2) . . ?
C13 Si2 C11 105.8(2) . . ?
C13 Si2 C12 109.0(2) . . ?
P1 N1 Si1 112.18(14) . . ?
P1 N1 Si2 127.07(15) . . ?
Si2 N1 Si1 119.53(14) . . ?
C5 N2 C8 111.3(2) . . ?
C5 N2 C17 124.0(2) . . ?
C17 N2 C8 121.7(2) . . ?
C5 N3 C7 111.0(2) . . ?
C5 N3 C29 123.6(3) . . ?
C29 N3 C7 115.2(2) . . ?
C3 N4 C10 112.6(2) . . ?
C3 N4 C53 122.3(2) . . ?
C53 N4 C10 124.3(2) . . ?
C3 N5 C9 110.7(2) . . ?
C3 N5 C41 126.7(2) . . ?
C41 N5 C9 118.9(2) . . ?
O1 C1 P2 119.1(2) . . ?
O1 C1 C2 126.6(3) . . ?
C2 C1 P2 114.1(2) . . ?
C1 C2 H2 115.3 . . ?
C3 C2 C1 129.5(3) . . ?
C3 C2 H2 115.3 . . ?
N4 C3 C2 120.6(3) . . ?
N5 C3 N4 108.0(2) . . ?
N5 C3 C2 131.4(3) . . ?
P1 C4 H4 117.0 . . ?
C5 C4 P1 126.1(2) . . ?
C5 C4 H4 117.0 . . ?
N3 C5 N2 106.6(2) . . ?
C4 C5 N2 121.7(3) . . ?
C4 C5 N3 131.6(3) . . ?
P2 C6 H6A 109.5 . . ?
P2 C6 H6B 109.5 . . ?
P2 C6 H6C 109.5 . . ?
H6A C6 H6B 109.5 . . ?
H6A C6 H6C 109.5 . . ?
H6B C6 H6C 109.5 . . ?
N3 C7 H7A 111.3 . . ?
N3 C7 H7B 111.3 . . ?
N3 C7 C8 102.6(2) . . ?
H7A C7 H7B 109.2 . . ?
C8 C7 H7A 111.3 . . ?
C8 C7 H7B 111.3 . . ?
N2 C8 C7 102.0(2) . . ?
N2 C8 H8A 111.4 . . ?
N2 C8 H8B 111.4 . . ?
C7 C8 H8A 111.4 . . ?
C7 C8 H8B 111.4 . . ?
H8A C8 H8B 109.2 . . ?
N5 C9 H9A 110.7 . . ?
N5 C9 H9B 110.7 . . ?
N5 C9 C10 105.2(3) . . ?
H9A C9 H9B 108.8 . . ?
C10 C9 H9A 110.7 . . ?
C10 C9 H9B 110.7 . . ?
N4 C10 C9 102.6(2) . . ?
N4 C10 H10A 111.2 . . ?
N4 C10 H10B 111.2 . . ?
C9 C10 H10A 111.2 . . ?
C9 C10 H10B 111.2 . . ?
H10A C10 H10B 109.2 . . ?
Si2 C11 H11A 109.5 . . ?
Si2 C11 H11B 109.5 . . ?
Si2 C11 H11C 109.5 . . ?
H11A C11 H11B 109.5 . . ?
H11A C11 H11C 109.5 . . ?
H11B C11 H11C 109.5 . . ?
Si2 C12 H12A 109.5 . . ?
Si2 C12 H12B 109.5 . . ?
Si2 C12 H12C 109.5 . . ?
H12A C12 H12B 109.5 . . ?
H12A C12 H12C 109.5 . . ?
H12B C12 H12C 109.5 . . ?
Si2 C13 H13A 109.5 . . ?
Si2 C13 H13B 109.5 . . ?
Si2 C13 H13C 109.5 . . ?
H13A C13 H13B 109.5 . . ?
H13A C13 H13C 109.5 . . ?
H13B C13 H13C 109.5 . . ?
Si1 C14 H14A 109.5 . . ?
Si1 C14 H14B 109.5 . . ?
Si1 C14 H14C 109.5 . . ?
H14A C14 H14B 109.5 . . ?
H14A C14 H14C 109.5 . . ?
H14B C14 H14C 109.5 . . ?
Si1 C15 H15A 109.5 . . ?
Si1 C15 H15B 109.5 . . ?
Si1 C15 H15C 109.5 . . ?
H15A C15 H15B 109.5 . . ?
H15A C15 H15C 109.5 . . ?
H15B C15 H15C 109.5 . . ?
Si1 C16 H16A 109.5 . . ?
Si1 C16 H16B 109.5 . . ?
Si1 C16 H16C 109.5 . . ?
H16A C16 H16B 109.5 . . ?
H16A C16 H16C 109.5 . . ?
H16B C16 H16C 109.5 . . ?
C18 C17 N2 120.6(3) . . ?
C18 C17 C22 121.6(3) . . ?
C22 C17 N2 117.8(3) . . ?
C17 C18 C27 122.8(3) . . ?
C19 C18 C17 117.6(3) . . ?
C19 C18 C27 119.6(3) . . ?
C18 C19 H19 119.4 . . ?
C20 C19 C18 121.2(4) . . ?
C20 C19 H19 119.4 . . ?
C19 C20 H20 119.8 . . ?
C21 C20 C19 120.5(3) . . ?
C21 C20 H20 119.8 . . ?
C20 C21 H21 119.7 . . ?
C20 C21 C22 120.5(3) . . ?
C22 C21 H21 119.7 . . ?
C17 C22 C24 120.7(3) . . ?
C21 C22 C17 118.6(3) . . ?
C21 C22 C24 120.7(3) . . ?
H23A C23 H23B 109.5 . . ?
H23A C23 H23C 109.5 . . ?
H23B C23 H23C 109.5 . . ?
C24 C23 H23A 109.5 . . ?
C24 C23 H23B 109.5 . . ?
C24 C23 H23C 109.5 . . ?
C22 C24 C23 113.4(3) . . ?
C22 C24 H24 107.4 . . ?
C22 C24 C25 111.3(3) . . ?
C23 C24 H24 107.4 . . ?
C25 C24 C23 109.5(3) . . ?
C25 C24 H24 107.4 . . ?
C24 C25 H25A 109.5 . . ?
C24 C25 H25B 109.5 . . ?
C24 C25 H25C 109.5 . . ?
H25A C25 H25B 109.5 . . ?
H25A C25 H25C 109.5 . . ?
H25B C25 H25C 109.5 . . ?
H26A C26 H26B 109.5 . . ?
H26A C26 H26C 109.5 . . ?
H26B C26 H26C 109.5 . . ?
C27 C26 H26A 109.5 . . ?
C27 C26 H26B 109.5 . . ?
C27 C26 H26C 109.5 . . ?
C18 C27 C26 111.9(3) . . ?
C18 C27 H27 108.2 . . ?
C18 C27 C28 110.7(3) . . ?
C26 C27 H27 108.2 . . ?
C28 C27 C26 109.6(3) . . ?
C28 C27 H27 108.2 . . ?
C27 C28 H28A 109.5 . . ?
C27 C28 H28B 109.5 . . ?
C27 C28 H28C 109.5 . . ?
H28A C28 H28B 109.5 . . ?
H28A C28 H28C 109.5 . . ?
H28B C28 H28C 109.5 . . ?
C30 C29 N3 120.1(3) . . ?
C30 C29 C34 121.8(3) . . ?
C34 C29 N3 117.9(3) . . ?
C29 C30 C39 123.2(3) . . ?
C31 C30 C29 117.4(4) . . ?
C31 C30 C39 119.4(3) . . ?
C30 C31 H31 119.2 . . ?
C32 C31 C30 121.6(4) . . ?
C32 C31 H31 119.2 . . ?
C31 C32 H32 120.0 . . ?
C31 C32 C33 120.0(4) . . ?
C33 C32 H32 120.0 . . ?
C32 C33 H33 119.6 . . ?
C32 C33 C34 120.9(4) . . ?
C34 C33 H33 119.6 . . ?
C29 C34 C36 122.5(3) . . ?
C33 C34 C29 118.2(3) . . ?
C33 C34 C36 119.3(3) . . ?
H35A C35 H35B 109.5 . . ?
H35A C35 H35C 109.5 . . ?
H35B C35 H35C 109.5 . . ?
C36 C35 H35A 109.5 . . ?
C36 C35 H35B 109.5 . . ?
C36 C35 H35C 109.5 . . ?
C34 C36 C35 111.2(4) . . ?
C34 C36 H36 107.9 . . ?
C34 C36 C37 110.5(4) . . ?
C35 C36 H36 107.9 . . ?
C37 C36 C35 111.3(4) . . ?
C37 C36 H36 107.9 . . ?
C36 C37 H37A 109.5 . . ?
C36 C37 H37B 109.5 . . ?
C36 C37 H37C 109.5 . . ?
H37A C37 H37B 109.5 . . ?
H37A C37 H37C 109.5 . . ?
H37B C37 H37C 109.5 . . ?
H38A C38 H38B 109.5 . . ?
H38A C38 H38C 109.5 . . ?
H38B C38 H38C 109.5 . . ?
C39 C38 H38A 109.5 . . ?
C39 C38 H38B 109.5 . . ?
C39 C38 H38C 109.5 . . ?
C30 C39 C38 111.7(3) . . ?
C30 C39 H39 107.7 . . ?
C30 C39 C40 111.1(3) . . ?
C38 C39 H39 107.7 . . ?
C38 C39 C40 110.8(3) . . ?
C40 C39 H39 107.7 . . ?
C39 C40 H40A 109.5 . . ?
C39 C40 H40B 109.5 . . ?
C39 C40 H40C 109.5 . . ?
H40A C40 H40B 109.5 . . ?
H40A C40 H40C 109.5 . . ?
H40B C40 H40C 109.5 . . ?
C42 C41 N5 120.0(3) . . ?
C46 C41 N5 118.0(3) . . ?
C46 C41 C42 121.9(3) . . ?
C41 C42 C51 122.6(3) . . ?
C43 C42 C41 117.4(3) . . ?
C43 C42 C51 120.0(3) . . ?
C42 C43 H43 119.2 . . ?
C44 C43 C42 121.5(3) . . ?
C44 C43 H43 119.2 . . ?
C43 C44 H44 119.9 . . ?
C43 C44 C45 120.2(3) . . ?
C45 C44 H44 119.9 . . ?
C44 C45 H45 119.4 . . ?
C44 C45 C46 121.3(3) . . ?
C46 C45 H45 119.4 . . ?
C41 C46 C48 122.5(3) . . ?
C45 C46 C41 117.7(3) . . ?
C45 C46 C48 119.8(3) . . ?
H47A C47 H47B 109.5 . . ?
H47A C47 H47C 109.5 . . ?
H47B C47 H47C 109.5 . . ?
C48 C47 H47A 109.5 . . ?
C48 C47 H47B 109.5 . . ?
C48 C47 H47C 109.5 . . ?
C46 C48 C47 111.6(3) . . ?
C46 C48 H48 108.0 . . ?
C46 C48 C49 111.0(3) . . ?
C47 C48 H48 108.0 . . ?
C49 C48 C47 110.2(3) . . ?
C49 C48 H48 108.0 . . ?
C48 C49 H49A 109.5 . . ?
C48 C49 H49B 109.5 . . ?
C48 C49 H49C 109.5 . . ?
H49A C49 H49B 109.5 . . ?
H49A C49 H49C 109.5 . . ?
H49B C49 H49C 109.5 . . ?
H50A C50 H50B 109.5 . . ?
H50A C50 H50C 109.5 . . ?
H50B C50 H50C 109.5 . . ?
C51 C50 H50A 109.5 . . ?
C51 C50 H50B 109.5 . . ?
C51 C50 H50C 109.5 . . ?
C42 C51 C50 110.4(3) . . ?
C42 C51 H51 107.7 . . ?
C42 C51 C52 112.0(3) . . ?
C50 C51 H51 107.7 . . ?
C52 C51 C50 111.2(4) . . ?
C52 C51 H51 107.7 . . ?
C51 C52 H52A 109.5 . . ?
C51 C52 H52B 109.5 . . ?
C51 C52 H52C 109.5 . . ?
H52A C52 H52B 109.5 . . ?
H52A C52 H52C 109.5 . . ?
H52B C52 H52C 109.5 . . ?
C54 C53 N4 119.2(3) . . ?
C54 C53 C58 122.7(3) . . ?
C58 C53 N4 118.1(3) . . ?
C53 C54 C55 117.1(4) . . ?
C53 C54 C63 120.7(3) . . ?
C55 C54 C63 122.1(4) . . ?
C54 C55 H55 119.5 . . ?
C56 C55 C54 120.9(4) . . ?
C56 C55 H55 119.5 . . ?
C55 C56 H56 119.5 . . ?
C55 C56 C57 120.9(4) . . ?
C57 C56 H56 119.5 . . ?
C56 C57 H57 119.5 . . ?
C56 C57 C58 121.0(4) . . ?
C58 C57 H57 119.5 . . ?
C53 C58 C60 120.9(3) . . ?
C57 C58 C53 117.4(4) . . ?
C57 C58 C60 121.7(4) . . ?
H59A C59 H59B 109.5 . . ?
H59A C59 H59C 109.5 . . ?
H59B C59 H59C 109.5 . . ?
C60 C59 H59A 109.5 . . ?
C60 C59 H59B 109.5 . . ?
C60 C59 H59C 109.5 . . ?
C58 C60 H60 107.9 . . ?
C59 C60 C58 111.6(4) . . ?
C59 C60 H60 107.9 . . ?
C61 C60 C58 111.5(5) . . ?
C61 C60 C59 109.9(5) . . ?
C61 C60 H60 107.9 . . ?
C60 C61 H61A 109.5 . . ?
C60 C61 H61B 109.5 . . ?
C60 C61 H61C 109.5 . . ?
H61A C61 H61B 109.5 . . ?
H61A C61 H61C 109.5 . . ?
H61B C61 H61C 109.5 . . ?
H62A C62 H62B 109.5 . . ?
H62A C62 H62C 109.5 . . ?
H62B C62 H62C 109.5 . . ?
C63 C62 H62A 109.5 . . ?
C63 C62 H62B 109.5 . . ?
C63 C62 H62C 109.5 . . ?
C54 C63 C62 113.0(4) . . ?
C54 C63 H63 107.5 . . ?
C54 C63 C64 111.2(4) . . ?
C62 C63 H63 107.5 . . ?
C64 C63 C62 110.1(4) . . ?
C64 C63 H63 107.5 . . ?
C63 C64 H64A 109.5 . . ?
C63 C64 H64B 109.5 . . ?
C63 C64 H64C 109.5 . . ?
H64A C64 H64B 109.5 . . ?
H64A C64 H64C 109.5 . . ?
H64B C64 H64C 109.5 . . ?

loop_
_geom_bond_atom_site_label_1
_geom_bond_atom_site_label_2
_geom_bond_distance
_geom_bond_site_symmetry_2
_geom_bond_publ_flag
P1 P2 2.2367(10) . ?
P1 N1 1.739(3) . ?
P1 C4 1.797(3) . ?
P2 C1 1.891(3) . ?
P2 C6 1.862(3) . ?
Si1 N1 1.771(3) . ?
Si1 C14 1.879(4) . ?
Si1 C15 1.867(4) . ?
Si1 C16 1.869(4) . ?
Si2 N1 1.759(3) . ?
Si2 C11 1.874(4) . ?
Si2 C12 1.870(4) . ?
Si2 C13 1.857(4) . ?
O1 C1 1.229(4) . ?
N2 C5 1.393(4) . ?
N2 C8 1.446(4) . ?
N2 C17 1.438(4) . ?
N3 C5 1.381(4) . ?
N3 C7 1.471(4) . ?
N3 C29 1.445(4) . ?
N4 C3 1.365(4) . ?
N4 C10 1.455(4) . ?
N4 C53 1.429(4) . ?
N5 C3 1.365(4) . ?
N5 C9 1.463(4) . ?
N5 C41 1.434(4) . ?
C1 C2 1.424(4) . ?
C2 H2 0.9500 . ?
C2 C3 1.384(4) . ?
C4 H4 0.9500 . ?
C4 C5 1.363(4) . ?
C6 H6A 0.9800 . ?
C6 H6B 0.9800 . ?
C6 H6C 0.9800 . ?
C7 H7A 0.9900 . ?
C7 H7B 0.9900 . ?
C7 C8 1.523(4) . ?
C8 H8A 0.9900 . ?
C8 H8B 0.9900 . ?
C9 H9A 0.9900 . ?
C9 H9B 0.9900 . ?
C9 C10 1.497(5) . ?
C10 H10A 0.9900 . ?
C10 H10B 0.9900 . ?
C11 H11A 0.9800 . ?
C11 H11B 0.9800 . ?
C11 H11C 0.9800 . ?
C12 H12A 0.9800 . ?
C12 H12B 0.9800 . ?
C12 H12C 0.9800 . ?
C13 H13A 0.9800 . ?
C13 H13B 0.9800 . ?
C13 H13C 0.9800 . ?
C14 H14A 0.9800 . ?
C14 H14B 0.9800 . ?
C14 H14C 0.9800 . ?
C15 H15A 0.9800 . ?
C15 H15B 0.9800 . ?
C15 H15C 0.9800 . ?
C16 H16A 0.9800 . ?
C16 H16B 0.9800 . ?
C16 H16C 0.9800 . ?
C17 C18 1.401(5) . ?
C17 C22 1.412(4) . ?
C18 C19 1.401(5) . ?
C18 C27 1.518(5) . ?
C19 H19 0.9500 . ?
C19 C20 1.385(6) . ?
C20 H20 0.9500 . ?
C20 C21 1.382(6) . ?
C21 H21 0.9500 . ?
C21 C22 1.391(5) . ?
C22 C24 1.517(5) . ?
C23 H23A 0.9800 . ?
C23 H23B 0.9800 . ?
C23 H23C 0.9800 . ?
C23 C24 1.533(5) . ?
C24 H24 1.0000 . ?
C24 C25 1.528(5) . ?
C25 H25A 0.9800 . ?
C25 H25B 0.9800 . ?
C25 H25C 0.9800 . ?
C26 H26A 0.9800 . ?
C26 H26B 0.9800 . ?
C26 H26C 0.9800 . ?
C26 C27 1.533(5) . ?
C27 H27 1.0000 . ?
C27 C28 1.527(5) . ?
C28 H28A 0.9800 . ?
C28 H28B 0.9800 . ?
C28 H28C 0.9800 . ?
C29 C30 1.401(5) . ?
C29 C34 1.404(5) . ?
C30 C31 1.400(5) . ?
C30 C39 1.516(5) . ?
C31 H31 0.9500 . ?
C31 C32 1.377(7) . ?
C32 H32 0.9500 . ?
C32 C33 1.383(6) . ?
C33 H33 0.9500 . ?
C33 C34 1.395(5) . ?
C34 C36 1.506(5) . ?
C35 H35A 0.9800 . ?
C35 H35B 0.9800 . ?
C35 H35C 0.9800 . ?
C35 C36 1.537(7) . ?
C36 H36 1.0000 . ?
C36 C37 1.521(6) . ?
C37 H37A 0.9800 . ?
C37 H37B 0.9800 . ?
C37 H37C 0.9800 . ?
C38 H38A 0.9800 . ?
C38 H38B 0.9800 . ?
C38 H38C 0.9800 . ?
C38 C39 1.523(5) . ?
C39 H39 1.0000 . ?
C39 C40 1.525(6) . ?
C40 H40A 0.9800 . ?
C40 H40B 0.9800 . ?
C40 H40C 0.9800 . ?
C41 C42 1.408(4) . ?
C41 C46 1.404(4) . ?
C42 C43 1.395(5) . ?
C42 C51 1.514(5) . ?
C43 H43 0.9500 . ?
C43 C44 1.374(6) . ?
C44 H44 0.9500 . ?
C44 C45 1.378(6) . ?
C45 H45 0.9500 . ?
C45 C46 1.392(5) . ?
C46 C48 1.513(4) . ?
C47 H47A 0.9800 . ?
C47 H47B 0.9800 . ?
C47 H47C 0.9800 . ?
C47 C48 1.531(5) . ?
C48 H48 1.0000 . ?
C48 C49 1.517(5) . ?
C49 H49A 0.9800 . ?
C49 H49B 0.9800 . ?
C49 H49C 0.9800 . ?
C50 H50A 0.9800 . ?
C50 H50B 0.9800 . ?
C50 H50C 0.9800 . ?
C50 C51 1.526(5) . ?
C51 H51 1.0000 . ?
C51 C52 1.526(5) . ?
C52 H52A 0.9800 . ?
C52 H52B 0.9800 . ?
C52 H52C 0.9800 . ?
C53 C54 1.397(5) . ?
C53 C58 1.401(5) . ?
C54 C55 1.403(5) . ?
C54 C63 1.503(6) . ?
C55 H55 0.9500 . ?
C55 C56 1.371(8) . ?
C56 H56 0.9500 . ?
C56 C57 1.372(8) . ?
C57 H57 0.9500 . ?
C57 C58 1.394(6) . ?
C58 C60 1.524(6) . ?
C59 H59A 0.9800 . ?
C59 H59B 0.9800 . ?
C59 H59C 0.9800 . ?
C59 C60 1.515(8) . ?
C60 H60 1.0000 . ?
C60 C61 1.515(6) . ?
C61 H61A 0.9800 . ?
C61 H61B 0.9800 . ?
C61 H61C 0.9800 . ?
C62 H62A 0.9800 . ?
C62 H62B 0.9800 . ?
C62 H62C 0.9800 . ?
C62 C63 1.538(6) . ?
C63 H63 1.0000 . ?
C63 C64 1.520(6) . ?
C64 H64A 0.9800 . ?
C64 H64B 0.9800 . ?
C64 H64C 0.9800 . ?

loop_
_geom_torsion_atom_site_label_1
_geom_torsion_atom_site_label_2
_geom_torsion_atom_site_label_3
_geom_torsion_atom_site_label_4
_geom_torsion
_geom_torsion_site_symmetry_1
_geom_torsion_site_symmetry_2
_geom_torsion_site_symmetry_3
_geom_torsion_site_symmetry_4
_geom_torsion_publ_flag
P1 P2 C1 O1 -47.8(3) . . . . ?
P1 P2 C1 C2 137.6(2) . . . . ?
P1 C4 C5 N2 -172.3(2) . . . . ?
P1 C4 C5 N3 4.8(5) . . . . ?
P2 P1 N1 Si1 -119.20(12) . . . . ?
P2 P1 N1 Si2 47.96(17) . . . . ?
P2 P1 C4 C5 119.1(3) . . . . ?
P2 C1 C2 C3 166.3(3) . . . . ?
O1 C1 C2 C3 -7.8(5) . . . . ?
N1 P1 C4 C5 -137.6(3) . . . . ?
N2 C17 C18 C19 177.3(3) . . . . ?
N2 C17 C18 C27 -2.4(4) . . . . ?
N2 C17 C22 C21 -177.1(3) . . . . ?
N2 C17 C22 C24 3.1(4) . . . . ?
N3 C7 C8 N2 -24.2(3) . . . . ?
N3 C29 C30 C31 178.1(3) . . . . ?
N3 C29 C30 C39 0.3(5) . . . . ?
N3 C29 C34 C33 -176.5(3) . . . . ?
N3 C29 C34 C36 1.4(5) . . . . ?
N4 C53 C54 C55 -176.0(3) . . . . ?
N4 C53 C54 C63 5.0(5) . . . . ?
N4 C53 C58 C57 175.4(3) . . . . ?
N4 C53 C58 C60 -5.1(5) . . . . ?
N5 C9 C10 N4 -8.9(4) . . . . ?
N5 C41 C42 C43 -178.1(3) . . . . ?
N5 C41 C42 C51 -0.4(4) . . . . ?
N5 C41 C46 C45 177.5(3) . . . . ?
N5 C41 C46 C48 -2.5(4) . . . . ?
C1 C2 C3 N4 167.1(3) . . . . ?
C1 C2 C3 N5 -14.9(5) . . . . ?
C3 N4 C10 C9 8.9(4) . . . . ?
C3 N4 C53 C54 93.4(4) . . . . ?
C3 N4 C53 C58 -83.3(4) . . . . ?
C3 N5 C9 C10 6.8(4) . . . . ?
C3 N5 C41 C42 -61.0(4) . . . . ?
C3 N5 C41 C46 123.0(3) . . . . ?
C4 P1 N1 Si1 141.17(14) . . . . ?
C4 P1 N1 Si2 -51.7(2) . . . . ?
C5 N2 C8 C7 24.5(3) . . . . ?
C5 N2 C17 C18 88.4(4) . . . . ?
C5 N2 C17 C22 -92.0(4) . . . . ?
C5 N3 C7 C8 17.6(3) . . . . ?
C5 N3 C29 C30 64.5(4) . . . . ?
C5 N3 C29 C34 -120.8(3) . . . . ?
C6 P2 C1 O1 -147.9(3) . . . . ?
C6 P2 C1 C2 37.5(3) . . . . ?
C7 N3 C5 N2 -3.1(3) . . . . ?
C7 N3 C5 C4 179.4(3) . . . . ?
C7 N3 C29 C30 -77.4(4) . . . . ?
C7 N3 C29 C34 97.3(3) . . . . ?
C8 N2 C5 N3 -14.2(3) . . . . ?
C8 N2 C5 C4 163.5(3) . . . . ?
C8 N2 C17 C18 -69.9(4) . . . . ?
C8 N2 C17 C22 109.7(3) . . . . ?
C9 N5 C3 N4 -1.4(3) . . . . ?
C9 N5 C3 C2 -179.6(3) . . . . ?
C9 N5 C41 C42 95.0(4) . . . . ?
C9 N5 C41 C46 -81.0(4) . . . . ?
C10 N4 C3 N5 -5.0(3) . . . . ?
C10 N4 C3 C2 173.5(3) . . . . ?
C10 N4 C53 C54 -96.8(4) . . . . ?
C10 N4 C53 C58 86.5(4) . . . . ?
C11 Si2 N1 P1 29.7(3) . . . . ?
C11 Si2 N1 Si1 -163.9(2) . . . . ?
C12 Si2 N1 P1 146.9(2) . . . . ?
C12 Si2 N1 Si1 -46.8(2) . . . . ?
C13 Si2 N1 P1 -92.0(2) . . . . ?
C13 Si2 N1 Si1 74.3(2) . . . . ?
C14 Si1 N1 P1 -106.4(2) . . . . ?
C14 Si1 N1 Si2 85.3(2) . . . . ?
C15 Si1 N1 P1 134.44(17) . . . . ?
C15 Si1 N1 Si2 -33.8(2) . . . . ?
C16 Si1 N1 P1 12.7(2) . . . . ?
C16 Si1 N1 Si2 -155.55(19) . . . . ?
C17 N2 C5 N3 -174.5(3) . . . . ?
C17 N2 C5 C4 3.3(4) . . . . ?
C17 N2 C8 C7 -174.7(3) . . . . ?
C17 C18 C19 C20 0.8(5) . . . . ?
C17 C18 C27 C26 -127.7(3) . . . . ?
C17 C18 C27 C28 109.8(3) . . . . ?
C17 C22 C24 C23 155.3(3) . . . . ?
C17 C22 C24 C25 -80.5(4) . . . . ?
C18 C17 C22 C21 2.5(5) . . . . ?
C18 C17 C22 C24 -177.3(3) . . . . ?
C18 C19 C20 C21 0.4(6) . . . . ?
C19 C18 C27 C26 52.7(4) . . . . ?
C19 C18 C27 C28 -69.9(4) . . . . ?
C19 C20 C21 C22 -0.2(6) . . . . ?
C20 C21 C22 C17 -1.2(5) . . . . ?
C20 C21 C22 C24 178.6(3) . . . . ?
C21 C22 C24 C23 -24.5(5) . . . . ?
C21 C22 C24 C25 99.6(4) . . . . ?
C22 C17 C18 C19 -2.3(5) . . . . ?
C22 C17 C18 C27 178.0(3) . . . . ?
C27 C18 C19 C20 -179.5(3) . . . . ?
C29 N3 C5 N2 -146.4(3) . . . . ?
C29 N3 C5 C4 36.2(5) . . . . ?
C29 N3 C7 C8 164.2(3) . . . . ?
C29 C30 C31 C32 -2.9(6) . . . . ?
C29 C30 C39 C38 -117.6(4) . . . . ?
C29 C30 C39 C40 118.1(4) . . . . ?
C29 C34 C36 C35 129.4(4) . . . . ?
C29 C34 C36 C37 -106.4(4) . . . . ?
C30 C29 C34 C33 -1.9(5) . . . . ?
C30 C29 C34 C36 176.0(3) . . . . ?
C30 C31 C32 C33 0.5(7) . . . . ?
C31 C30 C39 C38 64.6(5) . . . . ?
C31 C30 C39 C40 -59.7(5) . . . . ?
C31 C32 C33 C34 1.4(7) . . . . ?
C32 C33 C34 C29 -0.6(6) . . . . ?
C32 C33 C34 C36 -178.6(4) . . . . ?
C33 C34 C36 C35 -52.7(5) . . . . ?
C33 C34 C36 C37 71.5(5) . . . . ?
C34 C29 C30 C31 3.6(5) . . . . ?
C34 C29 C30 C39 -174.3(3) . . . . ?
C39 C30 C31 C32 175.1(4) . . . . ?
C41 N5 C3 N4 156.3(3) . . . . ?
C41 N5 C3 C2 -21.9(5) . . . . ?
C41 N5 C9 C10 -152.8(3) . . . . ?
C41 C42 C43 C44 1.5(5) . . . . ?
C41 C42 C51 C50 -107.4(4) . . . . ?
C41 C42 C51 C52 128.2(4) . . . . ?
C41 C46 C48 C47 -118.5(4) . . . . ?
C41 C46 C48 C49 118.2(3) . . . . ?
C42 C41 C46 C45 1.6(4) . . . . ?
C42 C41 C46 C48 -178.4(3) . . . . ?
C42 C43 C44 C45 -0.1(6) . . . . ?
C43 C42 C51 C50 70.3(4) . . . . ?
C43 C42 C51 C52 -54.2(5) . . . . ?
C43 C44 C45 C46 -0.6(6) . . . . ?
C44 C45 C46 C41 -0.1(5) . . . . ?
C44 C45 C46 C48 179.9(3) . . . . ?
C45 C46 C48 C47 61.5(4) . . . . ?
C45 C46 C48 C49 -61.8(4) . . . . ?
C46 C41 C42 C43 -2.3(4) . . . . ?
C46 C41 C42 C51 175.4(3) . . . . ?
C51 C42 C43 C44 -176.2(3) . . . . ?
C53 N4 C3 N5 165.9(3) . . . . ?
C53 N4 C3 C2 -15.7(4) . . . . ?
C53 N4 C10 C9 -161.8(3) . . . . ?
C53 C54 C55 C56 0.4(6) . . . . ?
C53 C54 C63 C62 -134.3(4) . . . . ?
C53 C54 C63 C64 101.4(4) . . . . ?
C53 C58 C60 C59 102.5(6) . . . . ?
C53 C58 C60 C61 -134.2(4) . . . . ?
C54 C53 C58 C57 -1.2(5) . . . . ?
C54 C53 C58 C60 178.3(3) . . . . ?
C54 C55 C56 C57 -0.6(7) . . . . ?
C55 C54 C63 C62 46.7(6) . . . . ?
C55 C54 C63 C64 -77.6(5) . . . . ?
C55 C56 C57 C58 0.0(7) . . . . ?
C56 C57 C58 C53 0.9(6) . . . . ?
C56 C57 C58 C60 -178.6(4) . . . . ?
C57 C58 C60 C59 -78.1(6) . . . . ?
C57 C58 C60 C61 45.2(5) . . . . ?
C58 C53 C54 C55 0.5(5) . . . . ?
C58 C53 C54 C63 -178.5(3) . . . . ?
C63 C54 C55 C56 179.4(4) . . . . ?
